data_2230877
loop_
_publ_author_name
'Stein, Mario'
'Schwarzer, Anke'
'Hulliger, J\"urg'
'Weber, Edwin'

_publ_section_title
;
 1-Bromo-2,3,5,6-tetrafluoro-4-nitrobenzene
;
_journal_coeditor_code SU2278
_journal_issue 7
_journal_name_full 'Acta Crystallographica Section E'
_journal_page_first o1655
_journal_paper_doi 10.1107/S160053681102201X
_journal_volume 67
_journal_year 2011
_chemical_formula_iupac 'C6 Br F4 N O2'
_chemical_formula_moiety 'C6 Br F4 N O2'
_chemical_formula_sum 'C6 Br F4 N O2'
_chemical_formula_weight 273.98
_chemical_name_common
;
1-Bromo-2,3,5,6-tetrafluoro-4-nitrobenzene
;
_chemical_name_systematic
;
1-Bromo-2,3,5,6-tetrafluoro-4-nitrobenzene
;
_space_group_IT_number 33
_symmetry_cell_setting orthorhombic
_symmetry_space_group_name_Hall 'P 2c -2n'
_symmetry_space_group_name_H-M 'P n a 21'
_atom_sites_solution_primary direct
_atom_sites_solution_secondary difmap
_audit_creation_method SHELXL-97
_cell_angle_alpha 90.00
_cell_angle_beta 90.00
_cell_angle_gamma 90.00
_cell_formula_units_Z 4
_cell_length_a 5.6718(3)
_cell_length_b 10.9476(6)
_cell_length_c 12.2652(8)
_cell_measurement_reflns_used 2319
_cell_measurement_temperature 93(2)
_cell_measurement_theta_max 32.77
_cell_measurement_theta_min 3.72
_cell_volume 761.58(8)
_computing_cell_refinement 'SAINT (Bruker, 2007)'
_computing_data_collection 'SMART (Bruker, 2007)'
_computing_data_reduction 'SAINT (Bruker, 2007)'
_computing_molecular_graphics 'SHELXTL (Sheldrick, 2008)'
_computing_publication_material 'SHELXTL (Sheldrick, 2008)'
_computing_structure_refinement 'SHELXL97 (Sheldrick, 2008)'
_computing_structure_solution 'SHELXS97 (Sheldrick, 2008)'
_diffrn_ambient_temperature 93(2)
_diffrn_measured_fraction_theta_full 0.953
_diffrn_measured_fraction_theta_max 0.953
_diffrn_measurement_device_type 'Bruker SMART CCD area-detector'
_diffrn_measurement_method 'phi and omega scans'
_diffrn_radiation_monochromator graphite
_diffrn_radiation_source 'fine-focus sealed tube'
_diffrn_radiation_type MoK\a
_diffrn_radiation_wavelength 0.71073
_diffrn_reflns_av_R_equivalents 0.0257
_diffrn_reflns_av_sigmaI/netI 0.0445
_diffrn_reflns_limit_h_max 7
_diffrn_reflns_limit_h_min -7
_diffrn_reflns_limit_k_max 12
_diffrn_reflns_limit_k_min -14
_diffrn_reflns_limit_l_max 15
_diffrn_reflns_limit_l_min -15
_diffrn_reflns_number 4314
_diffrn_reflns_theta_full 27.46
_diffrn_reflns_theta_max 27.46
_diffrn_reflns_theta_min 2.49
_exptl_absorpt_coefficient_mu 5.441
_exptl_absorpt_correction_T_max 0.6122
_exptl_absorpt_correction_T_min 0.5359
_exptl_absorpt_correction_type multi-scan
_exptl_absorpt_process_details '(SADABS; Bruker, 2007)'
_exptl_crystal_colour colourless
_exptl_crystal_density_diffrn 2.390
_exptl_crystal_density_method 'not measured'
_exptl_crystal_description needle
_exptl_crystal_F_000 520
_exptl_crystal_size_max 0.13
_exptl_crystal_size_mid 0.13
_exptl_crystal_size_min 0.10
_refine_diff_density_max 0.315
_refine_diff_density_min -0.534
_refine_ls_abs_structure_details 'Flack (1983), 636 Friedel pairs'
_refine_ls_abs_structure_Flack 0.026(10)
_refine_ls_extinction_method none
_refine_ls_goodness_of_fit_ref 1.002
_refine_ls_matrix_type full
_refine_ls_number_parameters 127
_refine_ls_number_reflns 1550
_refine_ls_number_restraints 1
_refine_ls_restrained_S_all 1.001
_refine_ls_R_factor_all 0.0254
_refine_ls_R_factor_gt 0.0227
_refine_ls_shift/su_max 0.008
_refine_ls_shift/su_mean 0.001
_refine_ls_structure_factor_coef Fsqd
_refine_ls_weighting_details 'calc w=1/[\s^2^(Fo^2^)+(0.0208P)^2^] where P=(Fo^2^+2Fc^2^)/3'
_refine_ls_weighting_scheme calc
_refine_ls_wR_factor_gt 0.0522
_refine_ls_wR_factor_ref 0.0529
_reflns_number_gt 1447
_reflns_number_total 1550
_reflns_threshold_expression >2sigma(I)
_cod_data_source_file su2278.cif
_cod_data_source_block I
_cod_database_code 2230877
_cod_database_fobs_code 2230877

loop_
_symmetry_equiv_pos_as_xyz
'x, y, z'
'-x, -y, z+1/2'
'x+1/2, -y+1/2, z'
'-x+1/2, y+1/2, z+1/2'

loop_
_atom_site_type_symbol
_atom_site_label
_atom_site_fract_x
_atom_site_fract_y
_atom_site_fract_z
_atom_site_U_iso_or_equiv
_atom_site_adp_type
_atom_site_calc_flag
_atom_site_refinement_flags
_atom_site_occupancy
_atom_site_symmetry_multiplicity
_atom_site_disorder_assembly
_atom_site_disorder_group
Br Br1 1.16169(4) 0.62891(2) 0.12241(5) 0.01760(10) Uani d . 1 1 . .
F F1 0.9560(3) 0.69267(15) -0.10033(17) 0.0188(4) Uani d . 1 1 . .
F F2 0.6066(3) 0.58458(16) -0.20909(18) 0.0178(4) Uani d . 1 1 . .
F F3 0.5004(3) 0.30738(15) 0.08418(15) 0.0181(4) Uani d . 1 1 . .
F F4 0.8565(3) 0.41466(18) 0.19058(19) 0.0192(4) Uani d . 1 1 . .
N N1 0.3610(4) 0.3813(2) -0.1276(3) 0.0148(6) Uani d . 1 1 . .
O O1 0.3925(4) 0.36408(18) -0.2245(2) 0.0181(5) Uani d . 1 1 . .
O O2 0.1833(3) 0.3518(2) -0.0760(2) 0.0207(6) Uani d . 1 1 . .
C C1 0.8465(4) 0.5971(3) -0.0542(3) 0.0134(7) Uani d . 1 1 . .
C C2 0.6671(4) 0.5405(3) -0.1118(3) 0.0136(7) Uani d . 1 1 . .
C C3 0.5498(4) 0.4424(3) -0.0658(3) 0.0128(7) Uani d . 1 1 . .
C C4 0.6105(5) 0.4023(3) 0.0374(3) 0.0146(7) Uani d . 1 1 . .
C C5 0.7936(4) 0.4574(3) 0.0933(3) 0.0129(8) Uani d . 1 1 . .
C C6 0.9119(4) 0.5558(3) 0.0468(3) 0.0146(7) Uani d . 1 1 . .

loop_
_atom_site_aniso_label
_atom_site_aniso_U_11
_atom_site_aniso_U_22
_atom_site_aniso_U_33
_atom_site_aniso_U_12
_atom_site_aniso_U_13
_atom_site_aniso_U_23
Br1 0.01516(11) 0.01875(15) 0.01890(19) -0.00140(8) -0.00323(18) -0.0046(2)
F1 0.0214(7) 0.0153(9) 0.0198(13) -0.0066(6) 0.0011(8) 0.0038(8)
F2 0.0241(8) 0.0159(9) 0.0135(13) -0.0005(7) -0.0031(9) 0.0027(9)
F3 0.0224(7) 0.0155(9) 0.0164(12) -0.0057(6) 0.0040(8) 0.0017(7)
F4 0.0256(9) 0.0177(10) 0.0142(14) 0.0018(7) -0.0024(8) 0.0009(9)
N1 0.0150(12) 0.0158(15) 0.014(2) -0.0005(8) -0.0002(11) -0.0015(13)
O1 0.0205(8) 0.0206(12) 0.0133(16) -0.0014(7) -0.0005(10) -0.0048(10)
O2 0.0134(9) 0.0245(14) 0.0241(17) -0.0025(7) 0.0025(10) -0.0016(11)
C1 0.0165(12) 0.0082(15) 0.016(2) -0.0009(10) 0.0038(13) 0.0006(13)
C2 0.0160(12) 0.0125(16) 0.012(2) 0.0048(9) 0.0001(12) -0.0004(14)
C3 0.0099(10) 0.0143(15) 0.014(2) 0.0018(10) 0.0001(12) -0.0040(13)
C4 0.0169(12) 0.0107(15) 0.016(2) 0.0019(10) 0.0045(13) 0.0003(13)
C5 0.0150(10) 0.0158(15) 0.008(2) 0.0030(9) 0.0001(11) -0.0003(12)
C6 0.0110(10) 0.0169(15) 0.016(2) 0.0014(10) -0.0020(12) -0.0065(13)

loop_
_atom_type_symbol
_atom_type_description
_atom_type_scat_dispersion_real
_atom_type_scat_dispersion_imag
_atom_type_scat_source
C C 0.0033 0.0016 'International Tables Vol C Tables 4.2.6.8 and 6.1.1.4'
N N 0.0061 0.0033 'International Tables Vol C Tables 4.2.6.8 and 6.1.1.4'
O O 0.0106 0.0060 'International Tables Vol C Tables 4.2.6.8 and 6.1.1.4'
F F 0.0171 0.0103 'International Tables Vol C Tables 4.2.6.8 and 6.1.1.4'
Br Br -0.2901 2.4595 'International Tables Vol C Tables 4.2.6.8 and 6.1.1.4'

loop_
_geom_angle_atom_site_label_1
_geom_angle_atom_site_label_2
_geom_angle_atom_site_label_3
_geom_angle_site_symmetry_1
_geom_angle_site_symmetry_3
_geom_angle
_geom_angle_publ_flag
C6 Br1 O1 . 2_765 155.87(10) ?
C6 Br1 O1 . 4_655 124.16(9) ?
O1 Br1 O1 2_765 4_655 73.03(6) ?
C1 F1 F2 . 3_565 169.53(15) ?
C2 F2 F3 . 2_664 176.03(17) ?
C2 F2 F4 . 2_664 127.90(16) ?
F3 F2 F4 2_664 2_664 55.33(6) ?
C2 F2 F1 . 3_465 88.19(17) ?
F3 F2 F1 2_664 3_465 89.86(7) ?
F4 F2 F1 2_664 3_465 85.76(7) ?
C4 F3 O2 . 3 90.56(18) ?
C4 F3 F2 . 2_665 99.04(18) ?
O2 F3 F2 3 2_665 161.63(9) ?
C4 F3 F4 . 3_455 168.70(16) ?
O2 F3 F4 3 3_455 84.17(8) ?
F2 F3 F4 2_665 3_455 83.52(8) ?
C5 F4 F3 . 3 88.06(17) ?
C5 F4 F2 . 2_665 97.86(13) ?
F3 F4 F2 3 2_665 116.85(8) ?
O1 N1 O2 . . 125.5(3) ?
O1 N1 C3 . . 117.8(2) ?
O2 N1 C3 . . 116.6(3) ?
N1 O1 Br1 . 2_764 134.13(18) ?
N1 O1 Br1 . 4_644 133.10(18) ?
Br1 O1 Br1 2_764 4_644 75.36(6) ?
N1 O2 F3 . 3_455 144.98(19) ?
F1 C1 C6 . . 120.9(3) ?
F1 C1 C2 . . 118.2(3) ?
C6 C1 C2 . . 120.8(3) ?
F2 C2 C3 . . 121.5(3) ?
F2 C2 C1 . . 119.0(3) ?
C3 C2 C1 . . 119.5(3) ?
C4 C3 C2 . . 120.0(3) ?
C4 C3 N1 . . 120.6(3) ?
C2 C3 N1 . . 119.5(3) ?
F3 C4 C5 . . 118.4(3) ?
F3 C4 C3 . . 121.4(3) ?
C5 C4 C3 . . 120.1(3) ?
F4 C5 C4 . . 119.5(3) ?
F4 C5 C6 . . 120.7(3) ?
C4 C5 C6 . . 119.8(3) ?
C1 C6 C5 . . 119.7(3) ?
C1 C6 Br1 . . 120.8(2) ?
C5 C6 Br1 . . 119.5(2) ?

loop_
_geom_bond_atom_site_label_1
_geom_bond_atom_site_label_2
_geom_bond_site_symmetry_2
_geom_bond_distance
_geom_bond_publ_flag
Br1 C6 . 1.874(3) ?
Br1 O1 2_765 3.150(2) y
Br1 O1 4_655 3.201(2) y
F3 O2 3 2.823(3) y
F1 C1 . 1.342(3) ?
F1 F2 3_565 2.908(3) y
F2 C2 . 1.332(4) ?
F2 F3 2_664 2.863(3) y
F2 F4 2_664 2.901(2) y
F2 F1 3_465 2.908(3) ?
F3 C4 . 1.341(3) ?
F3 F2 2_665 2.863(3) ?
F3 F4 3_455 2.877(2) y
F4 C5 . 1.331(4) ?
F4 F3 3 2.877(2) ?
F4 F2 2_665 2.901(2) ?
N1 O1 . 1.217(4) ?
N1 O2 . 1.234(3) ?
N1 C3 . 1.472(4) ?
O1 Br1 2_764 3.150(2) ?
O1 Br1 4_644 3.201(2) ?
O2 F3 3_455 2.823(3) ?
C1 C6 . 1.369(5) ?
C1 C2 . 1.385(4) ?
C2 C3 . 1.385(4) ?
C3 C4 . 1.383(5) ?
C4 C5 . 1.382(4) ?
C5 C6 . 1.391(4) ?

loop_
_geom_torsion_atom_site_label_1
_geom_torsion_atom_site_label_2
_geom_torsion_atom_site_label_3
_geom_torsion_atom_site_label_4
_geom_torsion_site_symmetry_1
_geom_torsion_site_symmetry_2
_geom_torsion_site_symmetry_3
_geom_torsion_site_symmetry_4
_geom_torsion
_geom_torsion_publ_flag
O2 N1 O1 Br1 . . . 2_764 -164.81(19) ?
C3 N1 O1 Br1 . . . 2_764 15.2(4) ?
O2 N1 O1 Br1 . . . 4_644 -49.6(4) ?
C3 N1 O1 Br1 . . . 4_644 130.4(2) ?
O1 N1 O2 F3 . . . 3_455 110.3(4) ?
C3 N1 O2 F3 . . . 3_455 -69.7(4) ?
F2 F1 C1 C6 3_565 . . . -133.4(10) ?
F2 F1 C1 C2 3_565 . . . 47.2(13) ?
F3 F2 C2 C3 2_664 . . . 174(2) ?
F4 F2 C2 C3 2_664 . . . 30.2(4) ?
F1 F2 C2 C3 3_465 . . . 113.4(3) ?
F3 F2 C2 C1 2_664 . . . -4(3) ?
F4 F2 C2 C1 2_664 . . . -147.6(2) ?
F1 F2 C2 C1 3_465 . . . -64.4(3) ?
F1 C1 C2 F2 . . . . -1.5(4) ?
C6 C1 C2 F2 . . . . 179.1(3) ?
F1 C1 C2 C3 . . . . -179.4(3) ?
C6 C1 C2 C3 . . . . 1.2(4) ?
F2 C2 C3 C4 . . . . -177.2(3) ?
C1 C2 C3 C4 . . . . 0.6(4) ?
F2 C2 C3 N1 . . . . 2.9(4) ?
C1 C2 C3 N1 . . . . -179.2(3) ?
O1 N1 C3 C4 . . . . -138.6(3) ?
O2 N1 C3 C4 . . . . 41.4(4) ?
O1 N1 C3 C2 . . . . 41.3(4) ?
O2 N1 C3 C2 . . . . -138.7(3) ?
O2 F3 C4 C5 3 . . . -112.3(3) ?
F2 F3 C4 C5 2_665 . . . 52.0(3) ?
F4 F3 C4 C5 3_455 . . . -50.3(12) ?
O2 F3 C4 C3 3 . . . 65.5(3) ?
F2 F3 C4 C3 2_665 . . . -130.3(3) ?
F4 F3 C4 C3 3_455 . . . 127.4(9) ?
C2 C3 C4 F3 . . . . -179.9(3) ?
N1 C3 C4 F3 . . . . 0.0(4) ?
C2 C3 C4 C5 . . . . -2.2(4) ?
N1 C3 C4 C5 . . . . 177.7(3) ?
F3 F4 C5 C4 3 . . . 65.3(3) ?
F2 F4 C5 C4 2_665 . . . -51.5(3) ?
F3 F4 C5 C6 3 . . . -113.9(3) ?
F2 F4 C5 C6 2_665 . . . 129.2(2) ?
F3 C4 C5 F4 . . . . 0.5(4) ?
C3 C4 C5 F4 . . . . -177.2(2) ?
F3 C4 C5 C6 . . . . 179.8(3) ?
C3 C4 C5 C6 . . . . 2.0(4) ?
F1 C1 C6 C5 . . . . 179.2(3) ?
C2 C1 C6 C5 . . . . -1.4(4) ?
F1 C1 C6 Br1 . . . . -1.6(4) ?
C2 C1 C6 Br1 . . . . 177.8(2) ?
F4 C5 C6 C1 . . . . 179.0(3) ?
C4 C5 C6 C1 . . . . -0.2(4) ?
F4 C5 C6 Br1 . . . . -0.2(4) ?
C4 C5 C6 Br1 . . . . -179.4(2) ?
O1 Br1 C6 C1 2_765 . . . -143.2(2) ?
O1 Br1 C6 C1 4_655 . . . 86.1(3) ?
O1 Br1 C6 C5 2_765 . . . 36.0(4) ?
O1 Br1 C6 C5 4_655 . . . -94.7(2) ?
